data_4313377
loop_
_publ_author_name
'Hamsell M. Alvarez'
'Thuy B. Tran'
'Mary A. Richter'
'Dania M. Alyounes'
'Daniel Rabinovich'
'Joseph M. Tanski'
'Mariusz Krawiec'

_publ_section_title
;
 Homoleptic Group 12 Metal Bis(mercaptoimidazolyl)borate Complexes
 M(BmR)2(M = Zn, Cd, Hg)
;
_journal_name_full 'Inorganic Chemistry'
_journal_page_first 2149
_journal_page_last 2156
_journal_paper_doi 10.1021/ic025780m
_journal_volume 42
_journal_year 2003
_chemical_formula_sum 'C28 H48 B2 N8 S4 Zn'
_chemical_formula_weight 711.97
_chemical_name_systematic
; 
 ? 
;
_space_group_IT_number 2
_symmetry_cell_setting triclinic
_symmetry_space_group_name_Hall '-P 1'
_symmetry_space_group_name_H-M 'P -1'
_atom_sites_solution_hydrogens geom
_atom_sites_solution_primary direct
_atom_sites_solution_secondary difmap
_audit_creation_method SHELXL-97
_cell_angle_alpha 83.741(7)
_cell_angle_beta 78.966(7)
_cell_angle_gamma 71.408(9)
_cell_formula_units_Z 2
_cell_length_a 10.031(4)
_cell_length_b 10.484(4)
_cell_length_c 18.559(7)
_cell_measurement_temperature 243(2)
_cell_volume 1813.3(12)
_computing_cell_refinement 'Bruker SMART'
_computing_data_collection 'Bruker SMART'
_computing_data_reduction 'Bruker SHELXTL'
_computing_molecular_graphics 'Bruker SHELXTL'
_computing_publication_material 'Bruker SHELXTL'
_computing_structure_refinement 'SHELXL-97 (Sheldrick, 1997)'
_computing_structure_solution 'SHELXS-97 (Sheldrick, 1990)'
_diffrn_ambient_temperature 243(2)
_diffrn_measured_fraction_theta_full 0.992
_diffrn_measured_fraction_theta_max 0.992
_diffrn_measurement_device_type 'CCD area detector'
_diffrn_measurement_method 'phi and omega scans'
_diffrn_radiation_monochromator graphite
_diffrn_radiation_source 'fine-focus sealed tube'
_diffrn_radiation_type MoK\a
_diffrn_radiation_wavelength 0.71073
_diffrn_reflns_av_R_equivalents 0.0993
_diffrn_reflns_av_sigmaI/netI 0.1469
_diffrn_reflns_limit_h_max 12
_diffrn_reflns_limit_h_min -7
_diffrn_reflns_limit_k_max 11
_diffrn_reflns_limit_k_min -12
_diffrn_reflns_limit_l_max 22
_diffrn_reflns_limit_l_min -22
_diffrn_reflns_number 11104
_diffrn_reflns_theta_full 25.51
_diffrn_reflns_theta_max 25.51
_diffrn_reflns_theta_min 2.05
_exptl_absorpt_coefficient_mu 0.939
_exptl_absorpt_correction_T_max 0.9546
_exptl_absorpt_correction_T_min 0.7660
_exptl_absorpt_correction_type none
_exptl_crystal_colour colorless
_exptl_crystal_density_diffrn 1.304
_exptl_crystal_density_method 'not measured'
_exptl_crystal_description plate
_exptl_crystal_F_000 752
_exptl_crystal_size_max 0.30
_exptl_crystal_size_mid 0.18
_exptl_crystal_size_min 0.05
_refine_diff_density_max 2.639
_refine_diff_density_min -1.107
_refine_diff_density_rms 0.147
_refine_ls_extinction_coef 0.008(2)
_refine_ls_extinction_expression Fc^*^=kFc[1+0.001xFc^2^\l^3^/sin(2\q)]^-1/4^
_refine_ls_extinction_method SHELXL
_refine_ls_goodness_of_fit_ref 1.022
_refine_ls_hydrogen_treatment mixed
_refine_ls_matrix_type full
_refine_ls_number_parameters 405
_refine_ls_number_reflns 6721
_refine_ls_number_restraints 0
_refine_ls_restrained_S_all 1.022
_refine_ls_R_factor_all 0.1695
_refine_ls_R_factor_gt 0.0988
_refine_ls_shift/su_max 0.002
_refine_ls_shift/su_mean 0.000
_refine_ls_structure_factor_coef Fsqd
_refine_ls_weighting_details 'calc w=1/[\s^2^(Fo^2^)+(0.1600P)^2^+0.0000P] where P=(Fo^2^+2Fc^2^)/3'
_refine_ls_weighting_scheme calc
_refine_ls_wR_factor_gt 0.2419
_refine_ls_wR_factor_ref 0.2843
_reflns_number_gt 3599
_reflns_number_total 6721
_reflns_threshold_expression >2sigma(I)
_cod_data_source_file ic025780msi20030205_091749_3.cif
_cod_data_source_block zn289s20
_cod_depositor_comments
;
The following automatic conversions were performed:

'_symmetry_cell_setting' value 'Triclinic' changed to 'triclinic'
according to the built-in table from CIF Core dictionary named
'cif_core.dic' version 2.4.1 from 2010-06-29.

Automatic conversion script
Id: cif_fix_values 1646 2011-03-28 12:23:43Z adriana 
;
_cod_original_cell_volume 1813.4(12)
_cod_database_code 4313377

loop_
_symmetry_equiv_pos_as_xyz
'x, y, z'
'-x, -y, -z'

loop_
_atom_site_label
_atom_site_type_symbol
_atom_site_fract_x
_atom_site_fract_y
_atom_site_fract_z
_atom_site_U_iso_or_equiv
_atom_site_adp_type
_atom_site_occupancy
_atom_site_symmetry_multiplicity
_atom_site_calc_flag
_atom_site_refinement_flags
_atom_site_disorder_assembly
_atom_site_disorder_group
Zn Zn 0.68868(10) -0.00203(9) 0.23627(5) 0.0414(4) Uani 1 1 d . . .
S11 S 0.4338(2) 0.0696(3) 0.25874(12) 0.0557(7) Uani 1 1 d . . .
S12 S 0.7546(2) 0.19620(19) 0.22431(12) 0.0445(6) Uani 1 1 d . . .
S21 S 0.7748(3) -0.1544(2) 0.33046(11) 0.0539(7) Uani 1 1 d . . .
S22 S 0.6910(2) -0.0979(2) 0.12587(12) 0.0498(6) Uani 1 1 d . . .
B1 B 0.5446(11) 0.1915(10) 0.3872(5) 0.049(3) Uani 1 1 d . . .
B2 B 1.0101(12) -0.1800(11) 0.1736(6) 0.049(3) Uani 1 1 d . . .
N11 N 0.2906(7) -0.0029(7) 0.3923(4) 0.0482(18) Uani 1 1 d . . .
N12 N 0.4285(7) 0.1191(6) 0.4007(3) 0.0415(16) Uani 1 1 d . . .
N13 N 0.5140(7) 0.3012(7) 0.3226(4) 0.0462(17) Uani 1 1 d . . .
N14 N 0.5217(7) 0.4233(6) 0.2193(3) 0.0405(16) Uani 1 1 d . . .
N21 N 0.8809(8) -0.4263(6) 0.3076(4) 0.0486(18) Uani 1 1 d . . .
N22 N 0.9661(7) -0.2993(7) 0.2208(4) 0.0471(18) Uani 1 1 d . . .
N23 N 0.9816(7) -0.1775(7) 0.0946(3) 0.0438(17) Uani 1 1 d . . .
N24 N 0.8833(7) -0.1546(6) -0.0042(3) 0.0411(16) Uani 1 1 d . . .
C11 C 0.3840(8) 0.0577(8) 0.3536(4) 0.042(2) Uani 1 1 d . . .
C12 C 0.2044(10) -0.0737(9) 0.3661(6) 0.057(2) Uani 1 1 d . . .
C13 C 0.2965(14) -0.1741(13) 0.3066(9) 0.120(6) Uani 1 1 d . . .
H13A H 0.3714 -0.2424 0.3277 0.180 Uiso 1 1 calc R . .
H13B H 0.3387 -0.1257 0.2658 0.180 Uiso 1 1 calc R . .
H13C H 0.2366 -0.2167 0.2892 0.180 Uiso 1 1 calc R . .
C14 C 0.0917(12) 0.0282(11) 0.3300(7) 0.081(3) Uani 1 1 d . . .
H14A H 0.0319 0.0936 0.3652 0.121 Uiso 1 1 calc R . .
H14B H 0.0337 -0.0166 0.3127 0.121 Uiso 1 1 calc R . .
H14C H 0.1362 0.0738 0.2888 0.121 Uiso 1 1 calc R . .
C15 C 0.1398(18) -0.1505(17) 0.4257(8) 0.132(6) Uani 1 1 d . . .
H15A H 0.0808 -0.0902 0.4635 0.197 Uiso 1 1 calc R . .
H15B H 0.2145 -0.2196 0.4466 0.197 Uiso 1 1 calc R . .
H15C H 0.0815 -0.1922 0.4064 0.197 Uiso 1 1 calc R . .
C16 C 0.2786(11) 0.0208(11) 0.4666(5) 0.063(3) Uani 1 1 d . . .
H16A H 0.2219 -0.0101 0.5067 0.076 Uiso 1 1 calc R . .
C17 C 0.3618(10) 0.0947(10) 0.4697(5) 0.056(2) Uani 1 1 d . . .
H17A H 0.3734 0.1259 0.5130 0.067 Uiso 1 1 calc R . .
C18 C 0.5915(8) 0.3114(7) 0.2568(4) 0.0403(19) Uani 1 1 d . . .
C19 C 0.5708(9) 0.4792(8) 0.1444(4) 0.044(2) Uani 1 1 d . . .
C21 C 0.8768(9) -0.2978(8) 0.2841(5) 0.048(2) Uani 1 1 d . . .
C22 C 0.8024(11) -0.4739(9) 0.3774(5) 0.061(3) Uani 1 1 d . . .
C23 C 0.6456(12) -0.4198(12) 0.3779(6) 0.081(3) Uani 1 1 d . . .
H23A H 0.6164 -0.3221 0.3763 0.121 Uiso 1 1 calc R . .
H23B H 0.5958 -0.4527 0.4224 0.121 Uiso 1 1 calc R . .
H23C H 0.6226 -0.4493 0.3354 0.121 Uiso 1 1 calc R . .
C24 C 0.8459(15) -0.6271(10) 0.3797(7) 0.092(4) Uani 1 1 d . . .
H24A H 0.8166 -0.6554 0.3388 0.138 Uiso 1 1 calc R . .
H24B H 0.8002 -0.6599 0.4256 0.138 Uiso 1 1 calc R . .
H24C H 0.9487 -0.6635 0.3761 0.138 Uiso 1 1 calc R . .
C25 C 0.8490(13) -0.4325(10) 0.4418(6) 0.078(3) Uani 1 1 d . . .
H25A H 0.8223 -0.3349 0.4411 0.117 Uiso 1 1 calc R . .
H25B H 0.9517 -0.4699 0.4381 0.117 Uiso 1 1 calc R . .
H25C H 0.8029 -0.4659 0.4873 0.117 Uiso 1 1 calc R . .
C26 C 0.9803(11) -0.5081(10) 0.2550(6) 0.064(3) Uani 1 1 d . . .
H26A H 1.0095 -0.6028 0.2570 0.076 Uiso 1 1 calc R . .
C27 C 1.0259(10) -0.4313(9) 0.2026(5) 0.060(3) Uani 1 1 d . . .
H27A H 1.0895 -0.4614 0.1593 0.072 Uiso 1 1 calc R . .
C28 C 0.8555(8) -0.1427(8) 0.0713(4) 0.0359(18) Uani 1 1 d . . .
C29 C 0.7777(8) -0.1367(9) -0.0544(4) 0.044(2) Uani 1 1 d . . .
C110 C 0.5804(10) 0.3805(10) 0.0886(5) 0.058(2) Uani 1 1 d . . .
H11E H 0.6515 0.2955 0.0980 0.087 Uiso 1 1 calc R . .
H11F H 0.6073 0.4166 0.0396 0.087 Uiso 1 1 calc R . .
H11G H 0.4885 0.3659 0.0924 0.087 Uiso 1 1 calc R . .
C111 C 0.7100(10) 0.5057(9) 0.1447(5) 0.059(3) Uani 1 1 d . . .
H11B H 0.7815 0.4218 0.1553 0.089 Uiso 1 1 calc R . .
H11C H 0.6966 0.5687 0.1820 0.089 Uiso 1 1 calc R . .
H11D H 0.7413 0.5438 0.0969 0.089 Uiso 1 1 calc R . .
C112 C 0.4575(10) 0.6121(9) 0.1273(5) 0.063(3) Uani 1 1 d . . .
H11I H 0.4491 0.6775 0.1624 0.095 Uiso 1 1 calc R . .
H11J H 0.3664 0.5961 0.1307 0.095 Uiso 1 1 calc R . .
H11K H 0.4857 0.6464 0.0780 0.095 Uiso 1 1 calc R . .
C113 C 0.3929(9) 0.4836(8) 0.2654(5) 0.053(2) Uani 1 1 d . . .
H11H H 0.3219 0.5629 0.2542 0.063 Uiso 1 1 calc R . .
C114 C 0.3892(9) 0.4085(8) 0.3278(5) 0.054(2) Uani 1 1 d . . .
H11A H 0.3149 0.4252 0.3684 0.065 Uiso 1 1 calc R . .
C210 C 0.8598(10) -0.1681(12) -0.1325(5) 0.070(3) Uani 1 1 d . . .
H21I H 0.9206 -0.2609 -0.1328 0.105 Uiso 1 1 calc R . .
H21J H 0.9178 -0.1085 -0.1479 0.105 Uiso 1 1 calc R . .
H21K H 0.7926 -0.1547 -0.1660 0.105 Uiso 1 1 calc R . .
C211 C 0.6928(10) -0.2335(10) -0.0297(5) 0.059(2) Uani 1 1 d . . .
H21F H 0.6407 -0.2141 0.0196 0.089 Uiso 1 1 calc R . .
H21G H 0.7570 -0.3250 -0.0297 0.089 Uiso 1 1 calc R . .
H21H H 0.6261 -0.2238 -0.0629 0.089 Uiso 1 1 calc R . .
C212 C 0.6840(10) 0.0077(10) -0.0559(6) 0.062(3) Uani 1 1 d . . .
H21A H 0.6309 0.0297 -0.0071 0.093 Uiso 1 1 calc R . .
H21B H 0.6180 0.0199 -0.0899 0.093 Uiso 1 1 calc R . .
H21C H 0.7429 0.0665 -0.0718 0.093 Uiso 1 1 calc R . .
C213 C 1.0282(8) -0.1942(10) -0.0254(5) 0.055(2) Uani 1 1 d . . .
H21D H 1.0766 -0.2091 -0.0738 0.067 Uiso 1 1 calc R . .
C214 C 1.0900(9) -0.2085(10) 0.0345(5) 0.055(2) Uani 1 1 d . . .
H21E H 1.1885 -0.2346 0.0354 0.066 Uiso 1 1 calc R . .
H11 H 0.544(10) 0.233(9) 0.435(6) 0.08(3) Uiso 1 1 d . . .
H21 H 1.123(8) -0.203(7) 0.169(4) 0.033(19) Uiso 1 1 d . . .
H12 H 0.663(8) 0.119(7) 0.368(4) 0.04(2) Uiso 1 1 d . . .
H22 H 0.950(8) -0.092(8) 0.205(4) 0.04(2) Uiso 1 1 d . . .

loop_
_atom_site_aniso_label
_atom_site_aniso_U_11
_atom_site_aniso_U_22
_atom_site_aniso_U_33
_atom_site_aniso_U_23
_atom_site_aniso_U_13
_atom_site_aniso_U_12
Zn 0.0497(6) 0.0320(5) 0.0343(5) -0.0085(4) 0.0009(4) -0.0035(4)
S11 0.0523(13) 0.0795(17) 0.0319(11) -0.0165(11) 0.0029(9) -0.0169(12)
S12 0.0447(11) 0.0298(10) 0.0476(12) -0.0001(9) 0.0029(9) -0.0023(9)
S21 0.0819(16) 0.0336(11) 0.0321(11) -0.0068(9) -0.0007(10) -0.0014(10)
S22 0.0444(12) 0.0637(14) 0.0382(11) -0.0217(10) 0.0072(9) -0.0145(10)
B1 0.060(6) 0.048(6) 0.032(5) -0.001(4) -0.012(5) -0.005(5)
B2 0.055(6) 0.049(6) 0.043(6) -0.016(5) -0.005(5) -0.013(5)
N11 0.048(4) 0.046(4) 0.049(4) 0.007(3) -0.009(3) -0.015(3)
N12 0.054(4) 0.036(4) 0.033(4) -0.007(3) 0.001(3) -0.013(3)
N13 0.055(4) 0.036(4) 0.038(4) -0.011(3) 0.007(3) -0.007(3)
N14 0.045(4) 0.028(3) 0.042(4) -0.002(3) -0.002(3) -0.005(3)
N21 0.065(4) 0.029(3) 0.041(4) -0.003(3) -0.015(3) 0.005(3)
N22 0.050(4) 0.042(4) 0.042(4) -0.012(3) -0.005(3) -0.002(3)
N23 0.041(4) 0.052(4) 0.033(4) -0.006(3) -0.003(3) -0.007(3)
N24 0.040(4) 0.044(4) 0.036(4) -0.006(3) -0.005(3) -0.008(3)
C11 0.044(4) 0.036(4) 0.034(4) -0.009(4) 0.006(4) -0.001(4)
C12 0.056(5) 0.042(5) 0.071(6) 0.000(5) -0.009(5) -0.016(4)
C13 0.091(9) 0.082(9) 0.189(16) -0.080(10) -0.012(10) -0.013(7)
C14 0.090(8) 0.061(7) 0.099(9) 0.005(6) -0.030(7) -0.028(6)
C15 0.178(15) 0.176(16) 0.098(11) 0.047(10) -0.052(11) -0.134(14)
C16 0.075(7) 0.079(7) 0.028(5) 0.010(4) 0.002(4) -0.023(6)
C17 0.065(6) 0.072(6) 0.035(5) -0.004(4) -0.002(4) -0.030(5)
C18 0.050(5) 0.029(4) 0.040(4) -0.004(3) -0.002(4) -0.011(4)
C19 0.050(5) 0.034(4) 0.043(5) 0.000(4) -0.004(4) -0.008(4)
C21 0.067(6) 0.037(5) 0.039(5) -0.007(4) -0.015(4) -0.010(4)
C22 0.093(7) 0.037(5) 0.048(5) -0.003(4) -0.016(5) -0.011(5)
C23 0.090(8) 0.081(8) 0.068(7) 0.012(6) -0.017(6) -0.024(7)
C24 0.158(12) 0.052(6) 0.085(8) 0.015(6) -0.048(8) -0.049(7)
C25 0.122(9) 0.054(6) 0.056(6) -0.004(5) -0.029(6) -0.014(6)
C26 0.078(7) 0.043(5) 0.062(6) -0.020(5) -0.014(5) -0.001(5)
C27 0.064(6) 0.051(6) 0.048(6) -0.016(5) -0.014(5) 0.012(5)
C28 0.042(4) 0.040(4) 0.023(4) -0.003(3) -0.004(3) -0.010(3)
C29 0.047(5) 0.052(5) 0.033(4) -0.002(4) -0.012(4) -0.014(4)
C110 0.055(5) 0.074(6) 0.043(5) 0.001(5) -0.015(4) -0.014(5)
C111 0.069(6) 0.044(5) 0.064(6) 0.014(5) -0.010(5) -0.021(5)
C112 0.068(6) 0.050(5) 0.059(6) 0.010(5) -0.019(5) 0.000(5)
C113 0.055(5) 0.032(4) 0.054(6) -0.010(4) 0.001(4) 0.007(4)
C114 0.061(6) 0.041(5) 0.048(5) -0.011(4) 0.006(4) -0.004(4)
C210 0.064(6) 0.098(8) 0.043(5) -0.002(5) -0.012(5) -0.015(6)
C211 0.074(6) 0.068(6) 0.045(5) -0.003(5) -0.011(5) -0.035(5)
C212 0.056(6) 0.057(6) 0.065(6) 0.006(5) -0.017(5) -0.005(5)
C213 0.035(4) 0.081(7) 0.045(5) -0.024(5) 0.012(4) -0.014(4)
C214 0.037(4) 0.077(7) 0.046(5) -0.021(5) 0.003(4) -0.012(4)

loop_
_atom_type_symbol
_atom_type_description
_atom_type_scat_dispersion_real
_atom_type_scat_dispersion_imag
_atom_type_scat_source
C C 0.0033 0.0016 'International Tables Vol C Tables 4.2.6.8 and 6.1.1.4'
H H 0.0000 0.0000 'International Tables Vol C Tables 4.2.6.8 and 6.1.1.4'
B B 0.0013 0.0007 'International Tables Vol C Tables 4.2.6.8 and 6.1.1.4'
N N 0.0061 0.0033 'International Tables Vol C Tables 4.2.6.8 and 6.1.1.4'
S S 0.1246 0.1234 'International Tables Vol C Tables 4.2.6.8 and 6.1.1.4'
Zn Zn 0.2839 1.4301 'International Tables Vol C Tables 4.2.6.8 and 6.1.1.4'

loop_
_geom_angle_atom_site_label_1
_geom_angle_atom_site_label_2
_geom_angle_atom_site_label_3
_geom_angle
_geom_angle_site_symmetry_1
_geom_angle_site_symmetry_3
_geom_angle_publ_flag
S21 Zn S12 114.61(9) . . ?
S21 Zn S22 115.82(9) . . ?
S12 Zn S22 116.83(9) . . ?
S21 Zn S11 109.77(9) . . ?
S12 Zn S11 105.70(9) . . ?
S22 Zn S11 90.52(8) . . ?
S21 Zn H22 71.0(17) . . ?
S12 Zn H22 78.6(18) . . ?
S22 Zn H22 84.2(18) . . ?
S11 Zn H22 174.4(18) . . ?
S21 Zn H12 66.4(15) . . ?
S12 Zn H12 64.1(15) . . ?
S22 Zn H12 175.6(15) . . ?
S11 Zn H12 85.1(15) . . ?
H22 Zn H12 100(2) . . ?
S21 Zn B2 72.1(2) . . ?
S12 Zn B2 91.9(2) . . ?
S22 Zn B2 70.49(19) . . ?
S11 Zn B2 158.7(2) . . ?
H22 Zn B2 15.7(18) . . ?
H12 Zn B2 113.9(15) . . ?
S21 Zn B1 78.68(17) . . ?
S12 Zn B1 67.4(2) . . ?
S22 Zn B1 156.86(19) . . ?
S11 Zn B1 66.96(19) . . ?
H22 Zn B1 118.5(18) . . ?
H12 Zn B1 18.8(15) . . ?
B2 Zn B1 132.6(3) . . ?
C11 S11 Zn 105.9(3) . . ?
C18 S12 Zn 100.1(3) . . ?
C21 S21 Zn 103.0(3) . . ?
C28 S22 Zn 113.4(3) . . ?
N12 B1 N13 108.8(7) . . ?
N12 B1 Zn 85.4(5) . . ?
N13 B1 Zn 78.8(4) . . ?
N23 B2 N22 109.2(8) . . ?
N23 B2 Zn 94.4(5) . . ?
N22 B2 Zn 84.2(5) . . ?
C11 N11 C16 107.1(8) . . ?
C11 N11 C12 129.7(7) . . ?
C16 N11 C12 123.1(8) . . ?
C11 N12 C17 107.2(7) . . ?
C11 N12 B1 130.5(7) . . ?
C17 N12 B1 122.0(7) . . ?
C18 N13 C114 108.3(7) . . ?
C18 N13 B1 130.2(7) . . ?
C114 N13 B1 121.6(7) . . ?
C18 N14 C113 106.6(6) . . ?
C18 N14 C19 128.3(6) . . ?
C113 N14 C19 125.1(6) . . ?
C21 N21 C26 105.6(8) . . ?
C21 N21 C22 128.2(7) . . ?
C26 N21 C22 126.2(7) . . ?
C21 N22 C27 107.2(8) . . ?
C21 N22 B2 130.0(7) . . ?
C27 N22 B2 122.7(7) . . ?
C28 N23 C214 108.9(6) . . ?
C28 N23 B2 128.2(7) . . ?
C214 N23 B2 122.8(7) . . ?
C213 N24 C28 107.5(7) . . ?
C213 N24 C29 124.8(7) . . ?
C28 N24 C29 127.6(6) . . ?
N11 C11 N12 108.7(7) . . ?
N11 C11 S11 127.8(7) . . ?
N12 C11 S11 123.4(6) . . ?
C15 C12 N11 112.4(9) . . ?
C15 C12 C14 110.5(10) . . ?
N11 C12 C14 108.4(8) . . ?
C15 C12 C13 107.6(11) . . ?
N11 C12 C13 111.2(8) . . ?
C14 C12 C13 106.6(10) . . ?
C17 C16 N11 107.1(8) . . ?
C16 C17 N12 109.9(8) . . ?
N13 C18 N14 109.2(6) . . ?
N13 C18 S12 124.8(6) . . ?
N14 C18 S12 126.0(6) . . ?
N14 C19 C111 108.9(7) . . ?
N14 C19 C110 108.0(7) . . ?
C111 C19 C110 113.8(7) . . ?
N14 C19 C112 108.8(6) . . ?
C111 C19 C112 109.5(7) . . ?
C110 C19 C112 107.7(7) . . ?
N22 C21 N21 109.4(7) . . ?
N22 C21 S21 125.2(7) . . ?
N21 C21 S21 125.4(7) . . ?
C23 C22 N21 109.9(8) . . ?
C23 C22 C25 113.4(9) . . ?
N21 C22 C25 108.2(9) . . ?
C23 C22 C24 108.6(10) . . ?
N21 C22 C24 108.3(8) . . ?
C25 C22 C24 108.4(8) . . ?
C27 C26 N21 108.6(8) . . ?
C26 C27 N22 109.1(8) . . ?
N23 C28 N24 107.5(6) . . ?
N23 C28 S22 125.9(5) . . ?
N24 C28 S22 126.6(6) . . ?
N24 C29 C211 109.3(7) . . ?
N24 C29 C212 109.6(7) . . ?
C211 C29 C212 112.2(7) . . ?
N24 C29 C210 108.5(7) . . ?
C211 C29 C210 109.1(8) . . ?
C212 C29 C210 108.1(7) . . ?
C114 C113 N14 107.8(7) . . ?
C113 C114 N13 108.0(7) . . ?
C214 C213 N24 108.8(7) . . ?
C213 C214 N23 107.3(7) . . ?

loop_
_geom_bond_atom_site_label_1
_geom_bond_atom_site_label_2
_geom_bond_distance
_geom_bond_site_symmetry_2
_geom_bond_publ_flag
Zn S21 2.333(2) . ?
Zn S12 2.350(2) . ?
Zn S22 2.372(2) . ?
Zn S11 2.389(3) . ?
Zn H22 2.47(7) . ?
Zn H12 2.81(7) . ?
Zn B2 3.230(11) . ?
Zn B1 3.445(10) . ?
S11 C11 1.737(8) . ?
S12 C18 1.738(8) . ?
S21 C21 1.735(8) . ?
S22 C28 1.715(7) . ?
B1 N12 1.551(13) . ?
B1 N13 1.571(12) . ?
B2 N23 1.543(12) . ?
B2 N22 1.579(13) . ?
N11 C11 1.349(10) . ?
N11 C16 1.404(11) . ?
N11 C12 1.478(12) . ?
N12 C11 1.355(11) . ?
N12 C17 1.365(10) . ?
N13 C18 1.329(10) . ?
N13 C114 1.386(10) . ?
N14 C18 1.355(10) . ?
N14 C113 1.406(10) . ?
N14 C19 1.504(10) . ?
N21 C21 1.360(11) . ?
N21 C26 1.396(11) . ?
N21 C22 1.505(12) . ?
N22 C21 1.332(10) . ?
N22 C27 1.373(10) . ?
N23 C28 1.342(10) . ?
N23 C214 1.387(10) . ?
N24 C213 1.368(10) . ?
N24 C28 1.386(9) . ?
N24 C29 1.497(10) . ?
C12 C15 1.468(15) . ?
C12 C14 1.494(13) . ?
C12 C13 1.557(15) . ?
C16 C17 1.319(14) . ?
C19 C111 1.509(12) . ?
C19 C110 1.512(12) . ?
C19 C112 1.538(11) . ?
C22 C23 1.491(14) . ?
C22 C25 1.513(14) . ?
C22 C24 1.522(13) . ?
C26 C27 1.302(13) . ?
C29 C211 1.505(12) . ?
C29 C212 1.506(12) . ?
C29 C210 1.536(12) . ?
C113 C114 1.328(12) . ?
C213 C214 1.345(12) . ?
